data_7040723
loop_
_publ_author_name
'Zheng, Chunyang'
'Xu, Juping'
'Wang, Feng'
'Tao, Jun'
'Li, Dongfeng'

_publ_section_title
;
 Spin crossover and reversible single-crystal to single-crystal
 transformation behaviour in two cyanide-bridged mixed-valence {FeFe}
 clusters.
;
_journal_issue 43
_journal_name_full 'Dalton transactions (Cambridge, England : 2003)'
_journal_page_first 17254
_journal_page_last 17263
_journal_paper_doi 10.1039/c6dt03436e
_journal_volume 45
_journal_year 2016
_chemical_formula_moiety 'C62 H60 B2 Fe4 N26, 2(Cl O4), C H4 O '
_chemical_formula_sum 'C63 H64 B2 Cl2 Fe4 N26 O9'
_chemical_formula_weight 1645.32
_space_group_crystal_system monoclinic
_space_group_IT_number 14
_space_group_name_Hall '-P 2ybc'
_space_group_name_H-M_alt 'P 1 21/c 1'
_symmetry_space_group_name_Hall '-P 2ybc'
_symmetry_space_group_name_H-M 'P 1 21/c 1'
_atom_sites_solution_hydrogens mixed
_audit_creation_method SHELXL-2014/7
_audit_update_record
;
2016-09-02 deposited with the CCDC.
2016-09-26 downloaded from the CCDC.
;
_cell_angle_alpha 90
_cell_angle_beta 109.315(4)
_cell_angle_gamma 90
_cell_formula_units_Z 2
_cell_length_a 12.858(3)
_cell_length_b 17.264(4)
_cell_length_c 16.783(4)
_cell_measurement_reflns_used 5263
_cell_measurement_temperature 100(2)
_cell_measurement_theta_max 26.71
_cell_measurement_theta_min 2.56
_cell_volume 3515.8(14)
_computing_cell_refinement 'Bruker SAINT'
_computing_data_collection 'Bruker APEX2'
_computing_data_reduction 'Bruker SAINT'
_computing_molecular_graphics 'Bruker SHELXTL'
_computing_publication_material 'Bruker SHELXTL'
_computing_structure_refinement 'SHELXL-2014/7 (Sheldrick, 2014)'
_computing_structure_solution 'SHELXS-2014 (Sheldrick, 2014)'
_diffrn_ambient_temperature 100(2)
_diffrn_measured_fraction_theta_full 0.998
_diffrn_measured_fraction_theta_max 0.998
_diffrn_measurement_device_type 'Bruker APEX-II CCD'
_diffrn_measurement_method '\f and \w scans'
_diffrn_radiation_type MoK\a
_diffrn_radiation_wavelength 0.71073
_diffrn_reflns_av_R_equivalents 0.0918
_diffrn_reflns_av_unetI/netI 0.0750
_diffrn_reflns_Laue_measured_fraction_full 0.998
_diffrn_reflns_Laue_measured_fraction_max 0.998
_diffrn_reflns_limit_h_max 15
_diffrn_reflns_limit_h_min -15
_diffrn_reflns_limit_k_max 20
_diffrn_reflns_limit_k_min -20
_diffrn_reflns_limit_l_max 19
_diffrn_reflns_limit_l_min -19
_diffrn_reflns_number 26447
_diffrn_reflns_point_group_measured_fraction_full 0.998
_diffrn_reflns_point_group_measured_fraction_max 0.998
_diffrn_reflns_theta_full 24.997
_diffrn_reflns_theta_max 24.997
_diffrn_reflns_theta_min 1.678
_exptl_absorpt_coefficient_mu 0.961
_exptl_absorpt_correction_T_max 0.9535
_exptl_absorpt_correction_T_min 0.9100
_exptl_absorpt_correction_type multi-scan
_exptl_absorpt_process_details sadabs
_exptl_crystal_colour red
_exptl_crystal_density_diffrn 1.554
_exptl_crystal_density_method 'not measured'
_exptl_crystal_description block
_exptl_crystal_F_000 1688
_exptl_crystal_size_max 0.100
_exptl_crystal_size_mid 0.050
_exptl_crystal_size_min 0.050
_refine_diff_density_max 0.926
_refine_diff_density_min -0.721
_refine_diff_density_rms 0.121
_refine_ls_extinction_method none
_refine_ls_goodness_of_fit_ref 1.079
_refine_ls_hydrogen_treatment constr
_refine_ls_matrix_type full
_refine_ls_number_parameters 534
_refine_ls_number_reflns 6184
_refine_ls_number_restraints 182
_refine_ls_restrained_S_all 1.103
_refine_ls_R_factor_all 0.0949
_refine_ls_R_factor_gt 0.0636
_refine_ls_shift/su_max 0.001
_refine_ls_shift/su_mean 0.000
_refine_ls_structure_factor_coef Fsqd
_refine_ls_weighting_details 'w=1/[\s^2^(Fo^2^)+(0.0827P)^2^+10.5120P] where P=(Fo^2^+2Fc^2^)/3'
_refine_ls_weighting_scheme calc
_refine_ls_wR_factor_gt 0.1522
_refine_ls_wR_factor_ref 0.1782
_reflns_Friedel_coverage 0.000
_reflns_number_gt 4541
_reflns_number_total 6184
_reflns_threshold_expression 'I > 2\s(I)'
_cod_data_source_file c6dt03436e2.cif
_cod_data_source_block 3_MeOH-100K
_cod_depositor_comments 'Adding full bibliography for 7040715--7040730.cif.'
_cod_original_cell_volume 3515.9(13)
_cod_database_code 7040723
_shelx_shelxl_version_number 2014/7
_shelx_space_group_comment
;
The symmetry employed for this shelxl refinement is uniquely defined
by the following loop, which should always be used as a source of
symmetry information in preference to the above space-group names.
They are only intended as comments.
;
_shelx_estimated_absorpt_t_min 0.910
_shelx_estimated_absorpt_t_max 0.954

loop_
_space_group_symop_operation_xyz
'x, y, z'
'-x, y+1/2, -z+1/2'
'-x, -y, -z'
'x, -y-1/2, z-1/2'

loop_
_atom_site_label
_atom_site_type_symbol
_atom_site_fract_x
_atom_site_fract_y
_atom_site_fract_z
_atom_site_U_iso_or_equiv
_atom_site_adp_type
_atom_site_occupancy
_atom_site_site_symmetry_order
_atom_site_calc_flag
_atom_site_refinement_flags_posn
_atom_site_refinement_flags_adp
_atom_site_refinement_flags_occupancy
_atom_site_disorder_assembly
_atom_site_disorder_group
Fe1 Fe 0.25961(6) 0.57781(4) 0.92889(4) 0.0200(2) Uani 1 1 d . . . . .
Fe2 Fe 0.37590(5) 0.31776(4) 1.04028(4) 0.0181(2) Uani 1 1 d . . . . .
B1 B 0.1246(6) 0.5703(5) 0.7351(5) 0.0444(19) Uani 1 1 d . . . . .
N1 N 0.3332(4) 0.4257(2) 1.0250(3) 0.0229(9) Uani 1 1 d . . . . .
N2 N 0.4880(3) 0.6526(2) 0.9783(2) 0.0206(9) Uani 1 1 d . . . . .
N3 N 0.2066(4) 0.6525(3) 1.0774(3) 0.0333(11) Uani 1 1 d . . . . .
N4 N 0.3040(4) 0.5268(2) 0.8395(3) 0.0297(11) Uani 1 1 d . . . . .
N5 N 0.2368(4) 0.5287(3) 0.7574(3) 0.0445(14) Uani 1 1 d . . . . .
N6 N 0.2022(3) 0.6667(2) 0.8536(2) 0.0226(9) Uani 1 1 d . . . . .
N7 N 0.1496(4) 0.6550(3) 0.7695(3) 0.0340(11) Uani 1 1 d . . . . .
N8 N 0.1126(4) 0.5315(2) 0.8771(3) 0.0302(11) Uani 1 1 d . . . . .
N9 N 0.0646(4) 0.5321(3) 0.7924(3) 0.0405(13) Uani 1 1 d . . . . .
N10 N 0.4609(4) 0.3184(3) 1.1630(3) 0.0335(12) Uani 1 1 d . . . . .
N11 N 0.4173(3) 0.2061(2) 1.0529(3) 0.0280(10) Uani 1 1 d . . . . .
N12 N 0.2382(3) 0.2833(2) 1.0573(2) 0.0210(9) Uani 1 1 d . . . . .
N13 N 0.3004(3) 0.2892(2) 0.9199(2) 0.0201(9) Uani 1 1 d . . . . .
C1 C 0.3088(4) 0.4865(3) 0.9970(3) 0.0252(11) Uani 1 1 d . . . . .
C2 C 0.4026(4) 0.6249(3) 0.9686(3) 0.0215(11) Uani 1 1 d . . . . .
C3 C 0.2250(4) 0.6244(3) 1.0212(3) 0.0219(11) Uani 1 1 d . . . . .
C4 C 0.3937(5) 0.4858(3) 0.8427(4) 0.0408(15) Uani 1 1 d . . . . .
H4 H 0.4540 0.4755 0.8925 0.049 Uiso 1 1 calc R U . . .
C5 C 0.3854(6) 0.4605(5) 0.7624(5) 0.070(3) Uani 1 1 d . . . . .
H5 H 0.4373 0.4304 0.7467 0.084 Uiso 1 1 calc R U . . .
C6 C 0.2869(6) 0.4881(5) 0.7109(5) 0.069(2) Uani 1 1 d . U . . .
H6 H 0.2577 0.4802 0.6516 0.083 Uiso 1 1 calc R U . . .
C7 C 0.2039(4) 0.7425(3) 0.8671(3) 0.0241(11) Uani 1 1 d . . . . .
H7 H 0.2350 0.7667 0.9206 0.029 Uiso 1 1 calc R U . . .
C8 C 0.1533(5) 0.7813(4) 0.7914(4) 0.0395(15) Uani 1 1 d . . . . .
H8 H 0.1435 0.8356 0.7830 0.047 Uiso 1 1 calc R U . . .
C9 C 0.1208(5) 0.7237(4) 0.7315(4) 0.0462(17) Uani 1 1 d . . . . .
H9 H 0.0839 0.7314 0.6729 0.055 Uiso 1 1 calc R U . . .
C10 C 0.0433(5) 0.4947(3) 0.9091(4) 0.0399(16) Uani 1 1 d . . . . .
H10 H 0.0570 0.4857 0.9675 0.048 Uiso 1 1 calc R U . . .
C11 C -0.0507(6) 0.4719(4) 0.8452(5) 0.064(2) Uani 1 1 d . . . . .
H11 H -0.1128 0.4452 0.8503 0.076 Uiso 1 1 calc R U . . .
C12 C -0.0343(6) 0.4964(4) 0.7731(5) 0.061(2) Uani 1 1 d . . . . .
H12 H -0.0847 0.4894 0.7176 0.074 Uiso 1 1 calc R U . . .
C13 C 0.0561(6) 0.5663(6) 0.6377(4) 0.074(3) Uani 1 1 d . . . . .
H13A H 0.0972 0.5921 0.6054 0.111 Uiso 1 1 calc R U . . .
H13B H -0.0150 0.5923 0.6272 0.111 Uiso 1 1 calc R U . . .
H13C H 0.0435 0.5120 0.6201 0.111 Uiso 1 1 calc R U . . .
C14 C 0.4611(6) 0.3727(5) 1.2199(4) 0.054(2) Uani 1 1 d . . . . .
H14 H 0.4132 0.4161 1.2036 0.065 Uiso 1 1 calc R U . . .
C15 C 0.5330(7) 0.3655(6) 1.3045(4) 0.071(3) Uani 1 1 d . U . . .
H15 H 0.5348 0.4048 1.3446 0.085 Uiso 1 1 calc R U . . .
C16 C 0.5986(7) 0.3029(7) 1.3277(5) 0.081(3) Uani 1 1 d . U . . .
H16 H 0.6450 0.2974 1.3847 0.097 Uiso 1 1 calc R U . . .
C17 C 0.5990(6) 0.2469(6) 1.2696(5) 0.071(2) Uani 1 1 d . U . . .
H17 H 0.6458 0.2030 1.2854 0.085 Uiso 1 1 calc R U . . .
C18 C 0.5292(5) 0.2564(5) 1.1878(4) 0.050(2) Uani 1 1 d . . . . .
C19 C 0.5276(4) 0.2009(4) 1.1194(4) 0.0408(16) Uani 1 1 d . . . . .
H19A H 0.5861 0.2142 1.0954 0.049 Uiso 1 1 calc R U . . .
H19B H 0.5407 0.1475 1.1421 0.049 Uiso 1 1 calc R U . . .
C20 C 0.3346(4) 0.1618(3) 1.0801(5) 0.0411(16) Uani 1 1 d . . . . .
H20A H 0.3655 0.1510 1.1414 0.049 Uiso 1 1 calc R U . . .
H20B H 0.3194 0.1116 1.0501 0.049 Uiso 1 1 calc R U . . .
C21 C 0.2285(4) 0.2062(3) 1.0620(4) 0.0287(12) Uani 1 1 d . . . . .
C22 C 0.1285(5) 0.1704(3) 1.0540(5) 0.0431(16) Uani 1 1 d . . . . .
H22 H 0.1231 0.1156 1.0550 0.052 Uiso 1 1 calc R U . . .
C23 C 0.0374(4) 0.2165(4) 1.0445(4) 0.0424(16) Uani 1 1 d . . . . .
H23 H -0.0320 0.1938 1.0388 0.051 Uiso 1 1 calc R U . . .
C24 C 0.0486(4) 0.2958(3) 1.0434(4) 0.0325(13) Uani 1 1 d . . . . .
H24 H -0.0125 0.3286 1.0388 0.039 Uiso 1 1 calc R U . . .
C25 C 0.1493(4) 0.3270(3) 1.0491(3) 0.0267(11) Uani 1 1 d . . . . .
H25 H 0.1560 0.3817 1.0471 0.032 Uiso 1 1 calc R U . . .
C26 C 0.4191(5) 0.1802(3) 0.9687(4) 0.0355(14) Uani 1 1 d . . . . .
H26A H 0.4134 0.1230 0.9646 0.043 Uiso 1 1 calc R U . . .
H26B H 0.4891 0.1960 0.9609 0.043 Uiso 1 1 calc R U . . .
C27 C 0.3239(4) 0.2165(3) 0.9023(4) 0.0277(12) Uani 1 1 d . . . . .
C28 C 0.2641(5) 0.1799(4) 0.8282(4) 0.0466(17) Uani 1 1 d . . . . .
H28 H 0.2804 0.1280 0.8177 0.056 Uiso 1 1 calc R U . . .
C29 C 0.1797(5) 0.2202(4) 0.7689(4) 0.0509(19) Uani 1 1 d . . . . .
H29 H 0.1383 0.1963 0.7172 0.061 Uiso 1 1 calc R U . . .
C30 C 0.1567(5) 0.2947(4) 0.7859(4) 0.0407(15) Uani 1 1 d . . . . .
H30 H 0.0997 0.3232 0.7461 0.049 Uiso 1 1 calc R U . . .
C31 C 0.2189(4) 0.3279(3) 0.8629(3) 0.0245(11) Uani 1 1 d . . . . .
H31 H 0.2029 0.3793 0.8752 0.029 Uiso 1 1 calc R U . . .
Cl1 Cl 0.2457(3) 0.55236(17) 0.45474(19) 0.0196(6) Uani 0.5 1 d . U P A 1
O1 O 0.1437(6) 0.5928(4) 0.4177(5) 0.0371(18) Uani 0.5 1 d . U P A 1
O2 O 0.2452(7) 0.4839(5) 0.4047(5) 0.0399(19) Uani 0.5 1 d . U P A 1
O3 O 0.2564(8) 0.5280(5) 0.5379(5) 0.046(2) Uani 0.5 1 d . U P A 1
O4 O 0.3355(7) 0.6021(5) 0.4563(6) 0.045(2) Uani 0.5 1 d . U P A 1
Cl1' Cl 0.3010(3) 0.53902(19) 0.4655(2) 0.0344(8) Uani 0.5 1 d . U P B 2
O1' O 0.2226(7) 0.4851(5) 0.4752(6) 0.047(2) Uani 0.5 1 d . U P B 2
O2' O 0.2907(8) 0.5418(5) 0.3783(5) 0.048(2) Uani 0.5 1 d . U P B 2
O3' O 0.4067(8) 0.5148(5) 0.5160(6) 0.062(3) Uani 0.5 1 d . U P B 2
O4' O 0.2817(9) 0.6146(5) 0.4938(6) 0.054(2) Uani 0.5 1 d . U P B 2
C1S C 0.3219(9) 0.5370(6) 0.2439(7) 0.034(3) Uani 0.5 1 d . . P C 1
H1SA H 0.2867 0.5835 0.2567 0.051 Uiso 0.5 1 calc R U P C 1
H1SB H 0.2689 0.4942 0.2303 0.051 Uiso 0.5 1 calc R U P C 1
H1SC H 0.3465 0.5472 0.1955 0.051 Uiso 0.5 1 calc R U P C 1
O1S O 0.4135(6) 0.5169(5) 0.3147(5) 0.0351(18) Uani 0.5 1 d . . P C 1
H1S H 0.3968 0.5285 0.3664 0.053 Uiso 0.5 1 d R U P C 1

loop_
_atom_site_aniso_label
_atom_site_aniso_U_11
_atom_site_aniso_U_22
_atom_site_aniso_U_33
_atom_site_aniso_U_23
_atom_site_aniso_U_13
_atom_site_aniso_U_12
Fe1 0.0261(4) 0.0158(4) 0.0227(4) -0.0033(3) 0.0143(3) -0.0044(3)
Fe2 0.0195(4) 0.0177(4) 0.0139(4) 0.0030(3) 0.0009(3) -0.0049(3)
B1 0.036(4) 0.071(5) 0.033(4) -0.026(4) 0.021(3) -0.033(4)
N1 0.033(2) 0.013(2) 0.031(2) -0.0022(18) 0.021(2) -0.0036(17)
N2 0.026(2) 0.018(2) 0.017(2) 0.0027(16) 0.0048(18) -0.0024(17)
N3 0.023(2) 0.053(3) 0.024(2) -0.012(2) 0.007(2) 0.002(2)
N4 0.036(3) 0.027(2) 0.034(3) -0.0174(19) 0.023(2) -0.0168(19)
N5 0.035(3) 0.070(4) 0.037(3) -0.034(3) 0.024(2) -0.031(3)
N6 0.021(2) 0.030(2) 0.014(2) -0.0004(17) 0.0022(17) -0.0094(17)
N7 0.021(2) 0.062(3) 0.016(2) 0.001(2) 0.0026(18) -0.014(2)
N8 0.034(3) 0.023(2) 0.042(3) -0.013(2) 0.025(2) -0.0111(19)
N9 0.033(3) 0.052(3) 0.045(3) -0.033(3) 0.025(2) -0.027(2)
N10 0.022(2) 0.062(3) 0.012(2) 0.009(2) -0.0013(18) -0.021(2)
N11 0.015(2) 0.022(2) 0.041(3) 0.0165(19) 0.0022(19) -0.0009(17)
N12 0.020(2) 0.023(2) 0.015(2) 0.0040(16) -0.0011(17) -0.0025(17)
N13 0.019(2) 0.020(2) 0.016(2) -0.0007(16) -0.0010(17) 0.0006(16)
C1 0.032(3) 0.021(3) 0.030(3) -0.005(2) 0.021(2) -0.006(2)
C2 0.032(3) 0.015(2) 0.019(3) 0.0021(19) 0.011(2) 0.002(2)
C3 0.020(2) 0.024(3) 0.018(3) 0.004(2) 0.002(2) 0.002(2)
C4 0.038(3) 0.039(3) 0.059(4) -0.025(3) 0.034(3) -0.018(3)
C5 0.038(4) 0.103(6) 0.088(6) -0.074(5) 0.048(4) -0.040(4)
C6 0.046(4) 0.116(6) 0.061(4) -0.069(4) 0.038(4) -0.040(4)
C7 0.015(2) 0.027(3) 0.029(3) 0.005(2) 0.006(2) -0.003(2)
C8 0.026(3) 0.049(4) 0.044(4) 0.028(3) 0.012(3) 0.009(3)
C9 0.018(3) 0.092(6) 0.024(3) 0.020(3) 0.001(2) 0.001(3)
C10 0.049(4) 0.022(3) 0.070(4) -0.011(3) 0.049(4) -0.011(3)
C11 0.059(5) 0.060(5) 0.100(6) -0.047(4) 0.065(5) -0.041(4)
C12 0.041(4) 0.079(5) 0.080(5) -0.060(4) 0.041(4) -0.046(4)
C13 0.037(4) 0.154(8) 0.037(4) -0.042(5) 0.019(3) -0.040(5)
C14 0.050(4) 0.092(5) 0.020(3) -0.006(3) 0.012(3) -0.052(4)
C15 0.069(5) 0.119(6) 0.030(4) -0.016(4) 0.024(3) -0.063(5)
C16 0.046(4) 0.155(7) 0.037(4) 0.028(5) 0.007(3) -0.039(5)
C17 0.032(4) 0.130(6) 0.041(4) 0.041(4) 0.000(3) -0.019(4)
C18 0.016(3) 0.095(5) 0.028(3) 0.039(4) -0.006(2) -0.018(3)
C19 0.016(3) 0.056(4) 0.043(4) 0.036(3) -0.001(3) 0.002(2)
C20 0.017(3) 0.026(3) 0.077(5) 0.024(3) 0.010(3) -0.002(2)
C21 0.017(3) 0.024(3) 0.038(3) 0.011(2) 0.000(2) 0.000(2)
C22 0.021(3) 0.026(3) 0.077(5) 0.008(3) 0.009(3) -0.008(2)
C23 0.014(3) 0.045(4) 0.062(4) 0.004(3) 0.004(3) -0.008(2)
C24 0.019(3) 0.039(3) 0.034(3) 0.007(2) 0.003(2) 0.003(2)
C25 0.024(3) 0.030(3) 0.023(3) 0.003(2) 0.004(2) 0.001(2)
C26 0.025(3) 0.020(3) 0.057(4) -0.004(3) 0.007(3) 0.002(2)
C27 0.018(3) 0.027(3) 0.038(3) -0.007(2) 0.008(2) 0.001(2)
C28 0.030(3) 0.051(4) 0.056(4) -0.033(3) 0.011(3) 0.000(3)
C29 0.030(3) 0.087(5) 0.029(3) -0.033(3) 0.001(3) -0.008(3)
C30 0.020(3) 0.074(5) 0.023(3) 0.000(3) 0.000(2) 0.004(3)
C31 0.018(2) 0.037(3) 0.018(3) 0.004(2) 0.005(2) 0.006(2)
Cl1 0.0216(15) 0.0196(15) 0.0181(13) 0.0014(10) 0.0073(13) 0.0007(12)
O1 0.028(4) 0.029(4) 0.049(5) 0.001(3) 0.006(3) 0.004(3)
O2 0.050(5) 0.034(4) 0.027(4) -0.011(3) 0.001(4) 0.009(3)
O3 0.075(5) 0.036(4) 0.031(4) 0.008(3) 0.022(4) 0.006(4)
O4 0.033(4) 0.035(4) 0.060(5) 0.013(4) 0.008(4) -0.008(3)
Cl1' 0.043(2) 0.0196(16) 0.0281(16) 0.0039(11) -0.0047(17) -0.0069(16)
O1' 0.051(4) 0.033(4) 0.043(5) 0.007(4) -0.002(4) -0.014(4)
O2' 0.058(5) 0.046(5) 0.034(4) -0.002(3) 0.009(4) -0.021(4)
O3' 0.046(5) 0.045(5) 0.066(6) 0.002(4) -0.020(4) -0.006(4)
O4' 0.078(6) 0.025(4) 0.047(5) 0.004(4) 0.006(5) 0.002(4)
C1S 0.033(6) 0.031(6) 0.032(6) 0.000(5) 0.003(5) 0.006(5)
O1S 0.029(4) 0.046(5) 0.033(4) 0.006(4) 0.014(4) 0.005(3)

loop_
_atom_type_symbol
_atom_type_description
_atom_type_scat_dispersion_real
_atom_type_scat_dispersion_imag
_atom_type_scat_source
C C 0.0033 0.0016 'International Tables Vol C Tables 4.2.6.8 and 6.1.1.4'
H H 0.0000 0.0000 'International Tables Vol C Tables 4.2.6.8 and 6.1.1.4'
N N 0.0061 0.0033 'International Tables Vol C Tables 4.2.6.8 and 6.1.1.4'
B B 0.0013 0.0007 'International Tables Vol C Tables 4.2.6.8 and 6.1.1.4'
O O 0.0106 0.0060 'International Tables Vol C Tables 4.2.6.8 and 6.1.1.4'
Cl Cl 0.1484 0.1585 'International Tables Vol C Tables 4.2.6.8 and 6.1.1.4'
Fe Fe 0.3463 0.8444 'International Tables Vol C Tables 4.2.6.8 and 6.1.1.4'

loop_
_geom_angle_atom_site_label_1
_geom_angle_atom_site_label_2
_geom_angle_atom_site_label_3
_geom_angle
_geom_angle_site_symmetry_1
_geom_angle_site_symmetry_3
C2 Fe1 C3 89.6(2) . .
C2 Fe1 C1 93.0(2) . .
C3 Fe1 C1 89.0(2) . .
C2 Fe1 N6 90.34(18) . .
C3 Fe1 N6 93.05(19) . .
C1 Fe1 N6 176.13(19) . .
C2 Fe1 N8 174.5(2) . .
C3 Fe1 N8 94.67(19) . .
C1 Fe1 N8 90.5(2) . .
N6 Fe1 N8 86.08(18) . .
C2 Fe1 N4 88.16(19) . .
C3 Fe1 N4 176.2(2) . .
C1 Fe1 N4 88.0(2) . .
N6 Fe1 N4 90.06(19) . .
N8 Fe1 N4 87.70(18) . .
N1 Fe2 N2 87.50(17) . 3_667
N1 Fe2 N12 94.62(17) . .
N2 Fe2 N12 177.61(17) 3_667 .
N1 Fe2 N10 99.6(2) . .
N2 Fe2 N10 87.11(17) 3_667 .
N12 Fe2 N10 93.62(17) . .
N1 Fe2 N13 94.72(17) . .
N2 Fe2 N13 93.73(17) 3_667 .
N12 Fe2 N13 85.01(17) . .
N10 Fe2 N13 165.7(2) . .
N1 Fe2 N11 178.49(19) . .
N2 Fe2 N11 92.77(17) 3_667 .
N12 Fe2 N11 85.08(17) . .
N10 Fe2 N11 81.9(2) . .
N13 Fe2 N11 83.78(18) . .
N5 B1 N9 105.4(6) . .
N5 B1 N7 106.5(5) . .
N9 B1 N7 104.4(5) . .
N5 B1 C13 112.8(5) . .
N9 B1 C13 113.5(5) . .
N7 B1 C13 113.5(7) . .
C1 N1 Fe2 163.6(4) . .
C2 N2 Fe2 161.2(4) . 3_667
C4 N4 N5 107.6(5) . .
C4 N4 Fe1 131.7(4) . .
N5 N4 Fe1 120.7(4) . .
C6 N5 N4 107.8(6) . .
C6 N5 B1 133.1(6) . .
N4 N5 B1 119.1(4) . .
C7 N6 N7 107.3(4) . .
C7 N6 Fe1 132.6(3) . .
N7 N6 Fe1 120.1(3) . .
C9 N7 N6 109.0(5) . .
C9 N7 B1 131.3(5) . .
N6 N7 B1 119.5(5) . .
C10 N8 N9 107.0(5) . .
C10 N8 Fe1 133.1(5) . .
N9 N8 Fe1 119.9(3) . .
N8 N9 C12 108.4(5) . .
N8 N9 B1 120.3(4) . .
C12 N9 B1 131.3(6) . .
C14 N10 C18 119.1(6) . .
C14 N10 Fe2 127.9(5) . .
C18 N10 Fe2 113.0(4) . .
C19 N11 C26 112.6(4) . .
C19 N11 C20 109.6(4) . .
C26 N11 C20 111.8(5) . .
C19 N11 Fe2 107.0(4) . .
C26 N11 Fe2 106.1(3) . .
C20 N11 Fe2 109.5(3) . .
C25 N12 C21 118.2(4) . .
C25 N12 Fe2 126.2(3) . .
C21 N12 Fe2 114.4(3) . .
C31 N13 C27 119.1(4) . .
C31 N13 Fe2 127.2(3) . .
C27 N13 Fe2 112.6(3) . .
N1 C1 Fe1 168.6(4) . .
N2 C2 Fe1 168.4(4) . .
N3 C3 Fe1 178.6(5) . .
N4 C4 C5 109.8(6) . .
N4 C4 H4 125.1 . .
C5 C4 H4 125.1 . .
C6 C5 C4 105.3(6) . .
C6 C5 H5 127.4 . .
C4 C5 H5 127.4 . .
N5 C6 C5 109.5(6) . .
N5 C6 H6 125.3 . .
C5 C6 H6 125.3 . .
N6 C7 C8 110.0(5) . .
N6 C7 H7 125.0 . .
C8 C7 H7 125.0 . .
C9 C8 C7 104.8(6) . .
C9 C8 H8 127.6 . .
C7 C8 H8 127.6 . .
N7 C9 C8 108.9(5) . .
N7 C9 H9 125.6 . .
C8 C9 H9 125.6 . .
N8 C10 C11 110.5(6) . .
N8 C10 H10 124.7 . .
C11 C10 H10 124.7 . .
C12 C11 C10 104.3(5) . .
C12 C11 H11 127.8 . .
C10 C11 H11 127.8 . .
N9 C12 C11 109.8(7) . .
N9 C12 H12 125.1 . .
C11 C12 H12 125.1 . .
B1 C13 H13A 109.5 . .
B1 C13 H13B 109.5 . .
H13A C13 H13B 109.5 . .
B1 C13 H13C 109.5 . .
H13A C13 H13C 109.5 . .
H13B C13 H13C 109.5 . .
N10 C14 C15 120.0(8) . .
N10 C14 H14 120.0 . .
C15 C14 H14 120.0 . .
C16 C15 C14 119.8(8) . .
C16 C15 H15 120.1 . .
C14 C15 H15 120.1 . .
C15 C16 C17 120.6(8) . .
C15 C16 H16 119.7 . .
C17 C16 H16 119.7 . .
C16 C17 C18 118.0(9) . .
C16 C17 H17 121.0 . .
C18 C17 H17 121.0 . .
N10 C18 C17 122.6(8) . .
N10 C18 C19 115.3(5) . .
C17 C18 C19 122.0(7) . .
N11 C19 C18 107.8(5) . .
N11 C19 H19A 110.1 . .
C18 C19 H19A 110.1 . .
N11 C19 H19B 110.1 . .
C18 C19 H19B 110.1 . .
H19A C19 H19B 108.5 . .
N11 C20 C21 111.5(4) . .
N11 C20 H20A 109.3 . .
C21 C20 H20A 109.3 . .
N11 C20 H20B 109.3 . .
C21 C20 H20B 109.3 . .
H20A C20 H20B 108.0 . .
N12 C21 C22 122.4(5) . .
N12 C21 C20 114.9(4) . .
C22 C21 C20 122.6(5) . .
C23 C22 C21 118.4(5) . .
C23 C22 H22 120.8 . .
C21 C22 H22 120.8 . .
C24 C23 C22 119.1(5) . .
C24 C23 H23 120.5 . .
C22 C23 H23 120.5 . .
C23 C24 C25 119.2(5) . .
C23 C24 H24 120.4 . .
C25 C24 H24 120.4 . .
N12 C25 C24 122.6(5) . .
N12 C25 H25 118.7 . .
C24 C25 H25 118.7 . .
N11 C26 C27 108.4(4) . .
N11 C26 H26A 110.0 . .
C27 C26 H26A 110.0 . .
N11 C26 H26B 110.0 . .
C27 C26 H26B 110.0 . .
H26A C26 H26B 108.4 . .
N13 C27 C28 121.7(5) . .
N13 C27 C26 114.5(5) . .
C28 C27 C26 123.8(5) . .
C27 C28 C29 119.1(6) . .
C27 C28 H28 120.5 . .
C29 C28 H28 120.5 . .
C30 C29 C28 119.4(5) . .
C30 C29 H29 120.3 . .
C28 C29 H29 120.3 . .
C29 C30 C31 118.8(6) . .
C29 C30 H30 120.6 . .
C31 C30 H30 120.6 . .
N13 C31 C30 121.9(5) . .
N13 C31 H31 119.0 . .
C30 C31 H31 119.0 . .
O3 Cl1 O4 110.1(6) . .
O3 Cl1 O1 110.3(5) . .
O4 Cl1 O1 109.4(5) . .
O3 Cl1 O2 108.0(5) . .
O4 Cl1 O2 110.4(6) . .
O1 Cl1 O2 108.6(5) . .
O3' Cl1' O1' 108.5(6) . .
O3' Cl1' O2' 111.8(7) . .
O1' Cl1' O2' 108.1(5) . .
O3' Cl1' O4' 108.0(6) . .
O1' Cl1' O4' 110.5(7) . .
O2' Cl1' O4' 109.9(6) . .
O1S C1S H1SA 109.5 . .
O1S C1S H1SB 109.5 . .
H1SA C1S H1SB 109.5 . .
O1S C1S H1SC 109.5 . .
H1SA C1S H1SC 109.5 . .
H1SB C1S H1SC 109.5 . .
C1S O1S H1S 109.2 . .

loop_
_geom_bond_atom_site_label_1
_geom_bond_atom_site_label_2
_geom_bond_distance
_geom_bond_site_symmetry_2
Fe1 C2 1.917(5) .
Fe1 C3 1.924(5) .
Fe1 C1 1.927(5) .
Fe1 N6 1.970(4) .
Fe1 N8 1.970(5) .
Fe1 N4 1.979(4) .
Fe2 N1 1.935(4) .
Fe2 N2 1.945(4) 3_667
Fe2 N12 1.977(4) .
Fe2 N10 1.987(4) .
Fe2 N13 1.992(4) .
Fe2 N11 1.993(4) .
B1 N5 1.543(10) .
B1 N9 1.563(8) .
B1 N7 1.566(9) .
B1 C13 1.582(10) .
N1 C1 1.151(6) .
N2 C2 1.159(6) .
N2 Fe2 1.945(4) 3_667
N3 C3 1.152(6) .
N4 C4 1.340(7) .
N4 N5 1.362(7) .
N5 C6 1.359(8) .
N6 C7 1.327(6) .
N6 N7 1.363(6) .
N7 C9 1.340(8) .
N8 C10 1.342(7) .
N8 N9 1.350(7) .
N9 C12 1.353(7) .
N10 C14 1.337(9) .
N10 C18 1.360(9) .
N11 C19 1.489(7) .
N11 C26 1.489(8) .
N11 C20 1.500(6) .
N12 C25 1.338(7) .
N12 C21 1.341(7) .
N13 C31 1.340(6) .
N13 C27 1.348(7) .
C4 C5 1.387(9) .
C4 H4 0.9500 .
C5 C6 1.361(12) .
C5 H5 0.9500 .
C6 H6 0.9500 .
C7 C8 1.392(8) .
C7 H7 0.9500 .
C8 C9 1.378(10) .
C8 H8 0.9500 .
C9 H9 0.9500 .
C10 C11 1.382(10) .
C10 H10 0.9500 .
C11 C12 1.362(11) .
C11 H11 0.9500 .
C12 H12 0.9500 .
C13 H13A 0.9800 .
C13 H13B 0.9800 .
C13 H13C 0.9800 .
C14 C15 1.421(10) .
C14 H14 0.9500 .
C15 C16 1.347(13) .
C15 H15 0.9500 .
C16 C17 1.374(14) .
C16 H16 0.9500 .
C17 C18 1.379(9) .
C17 H17 0.9500 .
C18 C19 1.491(10) .
C19 H19A 0.9900 .
C19 H19B 0.9900 .
C20 C21 1.505(7) .
C20 H20A 0.9900 .
C20 H20B 0.9900 .
C21 C22 1.392(7) .
C22 C23 1.382(8) .
C22 H22 0.9500 .
C23 C24 1.377(8) .
C23 H23 0.9500 .
C24 C25 1.377(7) .
C24 H24 0.9500 .
C25 H25 0.9500 .
C26 C27 1.494(8) .
C26 H26A 0.9900 .
C26 H26B 0.9900 .
C27 C28 1.380(8) .
C28 C29 1.392(10) .
C28 H28 0.9500 .
C29 C30 1.370(10) .
C29 H29 0.9500 .
C30 C31 1.398(8) .
C30 H30 0.9500 .
C31 H31 0.9500 .
Cl1 O3 1.421(8) .
Cl1 O4 1.433(9) .
Cl1 O1 1.433(8) .
Cl1 O2 1.449(8) .
Cl1' O3' 1.407(10) .
Cl1' O1' 1.420(9) .
Cl1' O2' 1.427(9) .
Cl1' O4' 1.439(10) .
C1S O1S 1.412(13) .
C1S H1SA 0.9800 .
C1S H1SB 0.9800 .
C1S H1SC 0.9800 .
O1S H1S 0.9799 .

loop_
_geom_hbond_atom_site_label_D
_geom_hbond_atom_site_label_H
_geom_hbond_atom_site_label_A
_geom_hbond_distance_DH
_geom_hbond_distance_HA
_geom_hbond_distance_DA
_geom_hbond_angle_DHA
_geom_hbond_site_symmetry_A
O1S H1S O4 0.98 2.30 3.223(13) 156.2 .
O1S H1S O2 0.98 2.37 3.073(12) 127.9 .
O1S H1S Cl1 0.98 2.84 3.729(8) 151.7 .
C31 H31 N1 0.95 2.64 3.125(7) 112.0 .
C28 H28 O2 0.95 2.55 3.149(10) 121.2 4_566
C26 H26A O3' 0.99 2.54 3.474(11) 156.7 4_566
C25 H25 N1 0.95 2.54 3.047(7) 113.4 .
C24 H24 N3 0.95 2.63 3.357(7) 133.7 3_567
C20 H20B O3' 0.99 2.60 3.460(12) 145.1 4_566
C20 H20B O1' 0.99 2.21 3.151(11) 158.6 4_566
C20 H20B Cl1' 0.99 2.93 3.919(7) 173.7 4_566
C20 H20B O3 0.99 2.53 3.432(10) 151.6 4_566
C19 H19B O1S 0.99 2.38 3.365(10) 172.6 2_646
C19 H19A O4 0.99 2.47 3.016(11) 114.5 2_646
C17 H17 N3 0.95 2.60 3.355(9) 136.3 2_647
C15 H15 O1S 0.95 2.43 3.065(14) 123.9 1_556
C15 H15 O3' 0.95 2.61 3.521(13) 161.4 3_667
C14 H14 O1S 0.95 2.55 3.124(11) 119.0 1_556
C12 H12 O2 0.95 2.43 3.320(12) 156.7 3_566
C12 H12 O1 0.95 2.57 3.409(10) 147.4 3_566
C11 H11 N3 0.95 2.60 3.471(8) 153.1 3_567
C8 H8 O1 0.95 2.58 3.067(11) 112.4 4_576
C7 H7 O4' 0.95 2.36 3.194(10) 145.9 4_576
C7 H7 O4 0.95 2.58 3.260(10) 129.0 4_576
C6 H6 O3 0.95 2.07 2.881(11) 141.9 .
C5 H5 O1S 0.95 2.62 3.275(9) 126.3 3_666
O1S H1S O4 0.98 2.30 3.223(13) 156.2 .
O1S H1S O2 0.98 2.37 3.073(12) 127.9 .

loop_
_geom_torsion_atom_site_label_1
_geom_torsion_atom_site_label_2
_geom_torsion_atom_site_label_3
_geom_torsion_atom_site_label_4
_geom_torsion
_geom_torsion_site_symmetry_1
C4 N4 N5 C6 0.1(6) .
Fe1 N4 N5 C6 -178.8(4) .
C4 N4 N5 B1 178.1(5) .
Fe1 N4 N5 B1 -0.8(6) .
N9 B1 N5 C6 122.5(7) .
N7 B1 N5 C6 -126.9(7) .
C13 B1 N5 C6 -1.9(10) .
N9 B1 N5 N4 -54.9(6) .
N7 B1 N5 N4 55.7(7) .
C13 B1 N5 N4 -179.3(5) .
C7 N6 N7 C9 0.9(5) .
Fe1 N6 N7 C9 -178.5(3) .
C7 N6 N7 B1 -174.3(4) .
Fe1 N6 N7 B1 6.3(6) .
N5 B1 N7 C9 126.7(6) .
N9 B1 N7 C9 -122.1(6) .
C13 B1 N7 C9 2.0(8) .
N5 B1 N7 N6 -59.4(6) .
N9 B1 N7 N6 51.9(7) .
C13 B1 N7 N6 176.0(5) .
C10 N8 N9 C12 0.6(6) .
Fe1 N8 N9 C12 179.3(4) .
C10 N8 N9 B1 -179.5(5) .
Fe1 N8 N9 B1 -0.7(7) .
N5 B1 N9 N8 56.5(6) .
N7 B1 N9 N8 -55.5(7) .
C13 B1 N9 N8 -179.6(6) .
N5 B1 N9 C12 -123.5(7) .
N7 B1 N9 C12 124.5(7) .
C13 B1 N9 C12 0.4(11) .
Fe2 N1 C1 Fe1 22(3) .
Fe2 N2 C2 Fe1 -20(3) 3_667
N5 N4 C4 C5 0.0(7) .
Fe1 N4 C4 C5 178.7(4) .
N4 C4 C5 C6 0.0(8) .
N4 N5 C6 C5 -0.1(8) .
B1 N5 C6 C5 -177.7(7) .
C4 C5 C6 N5 0.1(9) .
N7 N6 C7 C8 -0.7(6) .
Fe1 N6 C7 C8 178.6(4) .
N6 C7 C8 C9 0.2(6) .
N6 N7 C9 C8 -0.8(6) .
B1 N7 C9 C8 173.6(5) .
C7 C8 C9 N7 0.4(6) .
N9 N8 C10 C11 -0.6(7) .
Fe1 N8 C10 C11 -179.1(4) .
N8 C10 C11 C12 0.3(8) .
N8 N9 C12 C11 -0.4(8) .
B1 N9 C12 C11 179.7(7) .
C10 C11 C12 N9 0.0(8) .
C18 N10 C14 C15 0.7(8) .
Fe2 N10 C14 C15 -175.9(4) .
N10 C14 C15 C16 -1.8(9) .
C14 C15 C16 C17 1.9(11) .
C15 C16 C17 C18 -0.9(11) .
C14 N10 C18 C17 0.3(8) .
Fe2 N10 C18 C17 177.4(5) .
C14 N10 C18 C19 -177.0(5) .
Fe2 N10 C18 C19 0.1(6) .
C16 C17 C18 N10 -0.2(9) .
C16 C17 C18 C19 176.9(6) .
C26 N11 C19 C18 156.4(4) .
C20 N11 C19 C18 -78.5(6) .
Fe2 N11 C19 C18 40.2(5) .
N10 C18 C19 N11 -27.0(6) .
C17 C18 C19 N11 155.7(5) .
C19 N11 C20 C21 136.3(6) .
C26 N11 C20 C21 -98.2(6) .
Fe2 N11 C20 C21 19.1(6) .
C25 N12 C21 C22 3.6(8) .
Fe2 N12 C21 C22 -164.5(5) .
C25 N12 C21 C20 -174.0(5) .
Fe2 N12 C21 C20 17.8(6) .
N11 C20 C21 N12 -24.6(8) .
N11 C20 C21 C22 157.7(6) .
N12 C21 C22 C23 -2.9(10) .
C20 C21 C22 C23 174.6(6) .
C21 C22 C23 C24 -0.1(10) .
C22 C23 C24 C25 2.1(9) .
C21 N12 C25 C24 -1.5(8) .
Fe2 N12 C25 C24 165.1(4) .
C23 C24 C25 N12 -1.3(8) .
C19 N11 C26 C27 -156.9(4) .
C20 N11 C26 C27 79.2(5) .
Fe2 N11 C26 C27 -40.1(5) .
C31 N13 C27 C28 -1.9(8) .
Fe2 N13 C27 C28 166.9(5) .
C31 N13 C27 C26 177.6(5) .
Fe2 N13 C27 C26 -13.6(6) .
N11 C26 C27 N13 36.5(6) .
N11 C26 C27 C28 -144.0(6) .
N13 C27 C28 C29 2.1(9) .
C26 C27 C28 C29 -177.4(6) .
C27 C28 C29 C30 -0.9(10) .
C28 C29 C30 C31 -0.4(10) .
C27 N13 C31 C30 0.6(8) .
Fe2 N13 C31 C30 -166.3(4) .
C29 C30 C31 N13 0.5(9) .
